data_2232456
loop_
_publ_author_name
'Liu, Guang-Xiang'

_publ_section_title
;
 1-(4-Iodobenzyl)-3-methylpyridinium
 bis(benzene-1,2-dithiolato)nickelate(III)
;
_journal_coeditor_code RZ2652
_journal_issue 11
_journal_name_full 'Acta Crystallographica Section E'
_journal_page_first m1607
_journal_paper_doi 10.1107/S1600536811043522
_journal_volume 67
_journal_year 2011
_chemical_formula_iupac '(C13 H13 I N) [Ni (C6 H4 S2)2]'
_chemical_formula_moiety 'C13 H13 I N +, C12 H8 Ni S4 -'
_chemical_formula_sum 'C25 H21 I N Ni S4'
_chemical_formula_weight 649.28
_chemical_name_systematic
;
1-(4-Iodobenzyl)-3-methylpyridinium bis(benzene-1,2-dithiolato)nickelate(III)
;
_space_group_IT_number 2
_symmetry_cell_setting triclinic
_symmetry_space_group_name_Hall '-P 1'
_symmetry_space_group_name_H-M 'P -1'
_atom_sites_solution_hydrogens geom
_atom_sites_solution_primary direct
_atom_sites_solution_secondary difmap
_audit_creation_method SHELXL-97
_cell_angle_alpha 98.425(2)
_cell_angle_beta 98.466(2)
_cell_angle_gamma 96.216(3)
_cell_formula_units_Z 2
_cell_length_a 7.3222(14)
_cell_length_b 12.267(2)
_cell_length_c 14.628(3)
_cell_measurement_reflns_used 2848
_cell_measurement_temperature 296(2)
_cell_measurement_theta_max 26.97
_cell_measurement_theta_min 2.39
_cell_volume 1274.2(4)
_computing_cell_refinement 'SAINT (Bruker, 2000)'
_computing_data_collection 'SMART (Bruker, 2000)'
_computing_data_reduction 'SAINT (Bruker, 2000)'
_computing_molecular_graphics 'SHELXTL (Sheldrick, 2008)'
_computing_publication_material 'SHELXTL (Sheldrick, 2008)'
_computing_structure_refinement 'SHELXL97 (Sheldrick, 2008)'
_computing_structure_solution 'SHELXS97 (Sheldrick, 2008)'
_diffrn_ambient_temperature 296(2)
_diffrn_measured_fraction_theta_full 0.977
_diffrn_measured_fraction_theta_max 0.977
_diffrn_measurement_device_type 'Bruker SMART APEX CCD area-detector'
_diffrn_measurement_method '\f and \w scans'
_diffrn_radiation_monochromator graphite
_diffrn_radiation_source 'sealed tube'
_diffrn_radiation_type MoK\a
_diffrn_radiation_wavelength 0.71073
_diffrn_reflns_av_R_equivalents 0.0297
_diffrn_reflns_av_sigmaI/netI 0.0496
_diffrn_reflns_limit_h_max 8
_diffrn_reflns_limit_h_min -8
_diffrn_reflns_limit_k_max 13
_diffrn_reflns_limit_k_min -14
_diffrn_reflns_limit_l_max 17
_diffrn_reflns_limit_l_min -17
_diffrn_reflns_number 6282
_diffrn_reflns_theta_full 25.00
_diffrn_reflns_theta_max 25.00
_diffrn_reflns_theta_min 1.43
_exptl_absorpt_coefficient_mu 2.315
_exptl_absorpt_correction_T_max 0.7686
_exptl_absorpt_correction_T_min 0.5844
_exptl_absorpt_correction_type multi-scan
_exptl_absorpt_process_details '(SADABS; Bruker, 2000)'
_exptl_crystal_colour 'dark green'
_exptl_crystal_density_diffrn 1.692
_exptl_crystal_density_method 'not measured'
_exptl_crystal_description block
_exptl_crystal_F_000 646
_exptl_crystal_size_max 0.26
_exptl_crystal_size_mid 0.20
_exptl_crystal_size_min 0.12
_refine_diff_density_max 1.524
_refine_diff_density_min -1.913
_refine_ls_extinction_method none
_refine_ls_goodness_of_fit_ref 1.091
_refine_ls_hydrogen_treatment constr
_refine_ls_matrix_type full
_refine_ls_number_parameters 293
_refine_ls_number_reflns 4392
_refine_ls_number_restraints 0
_refine_ls_restrained_S_all 1.091
_refine_ls_R_factor_all 0.0694
_refine_ls_R_factor_gt 0.0559
_refine_ls_shift/su_max 0.001
_refine_ls_shift/su_mean 0.000
_refine_ls_structure_factor_coef Fsqd
_refine_ls_weighting_details 'calc w=1/[\s^2^(Fo^2^)+(0.1231P)^2^+0.2746P] where P=(Fo^2^+2Fc^2^)/3'
_refine_ls_weighting_scheme calc
_refine_ls_wR_factor_gt 0.1776
_refine_ls_wR_factor_ref 0.1957
_reflns_number_gt 3397
_reflns_number_total 4392
_reflns_threshold_expression I>2\s(I)
_cod_data_source_file rz2652.cif
_cod_data_source_block I
_cod_database_code 2232456
_cod_database_fobs_code 2232456

loop_
_symmetry_equiv_pos_as_xyz
'x, y, z'
'-x, -y, -z'

loop_
_atom_site_type_symbol
_atom_site_label
_atom_site_fract_x
_atom_site_fract_y
_atom_site_fract_z
_atom_site_U_iso_or_equiv
_atom_site_adp_type
_atom_site_calc_flag
_atom_site_refinement_flags
_atom_site_occupancy
_atom_site_symmetry_multiplicity
Ni Ni1 0.5000 0.0000 0.5000 0.0571(3) Uani d S 1 2
Ni Ni2 0.5000 1.0000 1.0000 0.0538(3) Uani d S 1 2
S S1 0.5791(2) 0.17354(14) 0.49920(11) 0.0667(4) Uani d . 1 1
S S2 0.4882(2) 0.03099(14) 0.64783(11) 0.0659(4) Uani d . 1 1
S S3 0.6151(2) 0.85051(14) 0.95682(12) 0.0704(4) Uani d . 1 1
S S4 0.2296(2) 0.90892(14) 0.99225(11) 0.0669(4) Uani d . 1 1
C C1 0.6117(8) 0.2356(5) 0.6168(4) 0.0623(14) Uani d . 1 1
C C2 0.6779(10) 0.3477(6) 0.6447(5) 0.0760(17) Uani d . 1 1
H H2 0.7043 0.3913 0.6002 0.091 Uiso calc R 1 1
C C3 0.7044(12) 0.3944(7) 0.7370(6) 0.091(2) Uani d . 1 1
H H3 0.7500 0.4694 0.7552 0.109 Uiso calc R 1 1
C C4 0.6634(11) 0.3302(7) 0.8039(5) 0.083(2) Uani d . 1 1
H H4 0.6796 0.3628 0.8666 0.100 Uiso calc R 1 1
C C5 0.6006(9) 0.2212(7) 0.7784(5) 0.0750(18) Uani d . 1 1
H H5 0.5756 0.1785 0.8238 0.090 Uiso calc R 1 1
C C6 0.5725(7) 0.1716(5) 0.6842(4) 0.0591(13) Uani d . 1 1
C C7 0.4339(9) 0.7433(5) 0.9440(4) 0.0654(15) Uani d . 1 1
C C8 0.4558(12) 0.6329(6) 0.9180(5) 0.086(2) Uani d . 1 1
H H8 0.5728 0.6151 0.9089 0.103 Uiso calc R 1 1
C C9 0.3127(16) 0.5509(7) 0.9055(6) 0.103(3) Uani d . 1 1
H H9 0.3319 0.4773 0.8892 0.124 Uiso calc R 1 1
C C10 0.1387(16) 0.5755(7) 0.9169(6) 0.106(3) Uani d . 1 1
H H10 0.0400 0.5183 0.9065 0.127 Uiso calc R 1 1
C C11 0.1057(12) 0.6862(7) 0.9440(5) 0.089(2) Uani d . 1 1
H H11 -0.0124 0.7031 0.9520 0.107 Uiso calc R 1 1
C C12 0.2610(9) 0.7703(5) 0.9585(4) 0.0652(15) Uani d . 1 1
C C13 0.1673(11) 0.6604(5) 0.6633(4) 0.0706(17) Uani d . 1 1
C C14 0.2677(9) 0.7576(5) 0.7112(4) 0.0623(14) Uani d . 1 1
H H14 0.3971 0.7642 0.7222 0.075 Uiso calc R 1 1
C C15 0.1810(8) 0.8458(5) 0.7435(4) 0.0604(14) Uani d . 1 1
H H15 0.2511 0.9111 0.7768 0.072 Uiso calc R 1 1
C C16 -0.0127(8) 0.8368(5) 0.7261(4) 0.0623(15) Uani d . 1 1
C C17 -0.1164(10) 0.7408(7) 0.6757(6) 0.087(2) Uani d . 1 1
H H17 -0.2457 0.7352 0.6629 0.104 Uiso calc R 1 1
C C18 -0.0259(13) 0.6526(6) 0.6441(6) 0.096(2) Uani d . 1 1
H H18 -0.0951 0.5875 0.6098 0.115 Uiso calc R 1 1
C C19 -0.1106(9) 0.9293(5) 0.7648(5) 0.0745(17) Uani d . 1 1
H H19A -0.1118 0.9272 0.8308 0.089 Uiso calc R 1 1
H H19B -0.2389 0.9173 0.7331 0.089 Uiso calc R 1 1
C C20 0.0515(11) 1.1170(7) 0.8295(5) 0.083(2) Uani d . 1 1
H H20 0.0471 1.0998 0.8890 0.100 Uiso calc R 1 1
C C21 0.1330(13) 1.2164(7) 0.8205(6) 0.092(2) Uani d . 1 1
H H21 0.1867 1.2676 0.8735 0.110 Uiso calc R 1 1
C C22 0.1377(10) 1.2435(6) 0.7331(5) 0.0774(17) Uani d . 1 1
H H22 0.1904 1.3139 0.7269 0.093 Uiso calc R 1 1
C C23 0.0637(7) 1.1657(5) 0.6538(4) 0.0599(14) Uani d . 1 1
C C24 -0.0168(8) 1.0640(5) 0.6672(4) 0.0631(14) Uani d . 1 1
H H24 -0.0671 1.0098 0.6156 0.076 Uiso calc R 1 1
C C25 0.0744(10) 1.1905(6) 0.5574(5) 0.0751(17) Uani d . 1 1
H H25A -0.0129 1.1379 0.5124 0.113 Uiso calc R 1 1
H H25B 0.1981 1.1853 0.5443 0.113 Uiso calc R 1 1
H H25C 0.0450 1.2643 0.5538 0.113 Uiso calc R 1 1
I I1 0.31005(11) 0.52863(4) 0.61739(4) 0.1153(3) Uani d . 1 1
N N1 -0.0234(7) 1.0421(4) 0.7546(4) 0.0637(12) Uani d . 1 1

loop_
_atom_site_aniso_label
_atom_site_aniso_U_11
_atom_site_aniso_U_22
_atom_site_aniso_U_33
_atom_site_aniso_U_12
_atom_site_aniso_U_13
_atom_site_aniso_U_23
Ni1 0.0448(5) 0.0688(7) 0.0653(6) 0.0088(5) 0.0136(4) 0.0308(5)
Ni2 0.0529(6) 0.0573(6) 0.0533(5) 0.0025(4) 0.0139(4) 0.0143(4)
S1 0.0681(9) 0.0696(10) 0.0701(9) 0.0055(7) 0.0186(7) 0.0324(7)
S2 0.0602(8) 0.0762(10) 0.0693(9) 0.0064(7) 0.0172(7) 0.0335(7)
S3 0.0628(9) 0.0658(10) 0.0836(10) 0.0076(7) 0.0165(7) 0.0117(8)
S4 0.0600(9) 0.0699(10) 0.0731(9) -0.0003(7) 0.0219(7) 0.0149(7)
C1 0.049(3) 0.075(4) 0.072(3) 0.018(3) 0.012(2) 0.031(3)
C2 0.080(4) 0.069(4) 0.082(4) 0.012(3) 0.010(3) 0.025(3)
C3 0.099(5) 0.072(5) 0.098(5) 0.009(4) 0.004(4) 0.015(4)
C4 0.087(5) 0.083(5) 0.078(4) 0.019(4) 0.005(4) 0.007(4)
C5 0.058(4) 0.100(6) 0.075(4) 0.023(4) 0.012(3) 0.029(4)
C6 0.042(3) 0.071(4) 0.072(3) 0.015(2) 0.012(2) 0.025(3)
C7 0.076(4) 0.062(4) 0.055(3) 0.004(3) 0.004(3) 0.011(3)
C8 0.093(5) 0.067(4) 0.093(5) 0.012(4) 0.002(4) 0.014(4)
C9 0.137(8) 0.065(5) 0.100(6) -0.002(5) 0.006(6) 0.016(4)
C10 0.134(8) 0.079(6) 0.085(5) -0.040(5) 0.000(5) 0.011(4)
C11 0.100(5) 0.086(5) 0.074(4) -0.021(4) 0.010(4) 0.021(4)
C12 0.074(4) 0.067(4) 0.053(3) -0.007(3) 0.009(3) 0.019(3)
C13 0.097(5) 0.055(4) 0.065(3) 0.006(3) 0.018(3) 0.026(3)
C14 0.061(3) 0.067(4) 0.062(3) 0.003(3) 0.017(3) 0.018(3)
C15 0.063(3) 0.065(4) 0.056(3) -0.002(3) 0.018(2) 0.018(3)
C16 0.054(3) 0.069(4) 0.074(3) 0.002(3) 0.015(3) 0.041(3)
C17 0.065(4) 0.087(5) 0.104(5) -0.011(4) -0.007(4) 0.040(4)
C18 0.119(7) 0.062(4) 0.098(5) -0.021(4) 0.000(5) 0.025(4)
C19 0.059(3) 0.070(4) 0.108(5) 0.008(3) 0.031(3) 0.045(4)
C20 0.101(5) 0.098(5) 0.063(4) 0.024(4) 0.030(4) 0.025(4)
C21 0.106(6) 0.086(5) 0.083(5) 0.008(4) 0.022(4) 0.014(4)
C22 0.083(4) 0.065(4) 0.087(4) 0.006(3) 0.021(3) 0.020(3)
C23 0.050(3) 0.068(4) 0.075(3) 0.020(3) 0.022(3) 0.033(3)
C24 0.057(3) 0.073(4) 0.069(3) 0.015(3) 0.019(3) 0.030(3)
C25 0.072(4) 0.087(5) 0.080(4) 0.015(3) 0.029(3) 0.035(3)
I1 0.1845(7) 0.0594(4) 0.1157(5) 0.0307(4) 0.0520(4) 0.0213(3)
N1 0.058(3) 0.070(3) 0.078(3) 0.020(2) 0.029(2) 0.035(3)

loop_
_atom_type_symbol
_atom_type_description
_atom_type_scat_dispersion_real
_atom_type_scat_dispersion_imag
_atom_type_scat_source
C C 0.0033 0.0016 'International Tables Vol C Tables 4.2.6.8 and 6.1.1.4'
H H 0.0000 0.0000 'International Tables Vol C Tables 4.2.6.8 and 6.1.1.4'
N N 0.0061 0.0033 'International Tables Vol C Tables 4.2.6.8 and 6.1.1.4'
S S 0.1246 0.1234 'International Tables Vol C Tables 4.2.6.8 and 6.1.1.4'
Ni Ni 0.3393 1.1124 'International Tables Vol C Tables 4.2.6.8 and 6.1.1.4'
I I -0.4742 1.8119 'International Tables Vol C Tables 4.2.6.8 and 6.1.1.4'

loop_
_geom_angle_atom_site_label_1
_geom_angle_atom_site_label_2
_geom_angle_atom_site_label_3
_geom_angle_site_symmetry_1
_geom_angle_site_symmetry_3
_geom_angle
S1 Ni1 S1 2_656 . 180.0000(10)
S1 Ni1 S2 2_656 . 88.41(6)
S1 Ni1 S2 . . 91.59(6)
S1 Ni1 S2 2_656 2_656 91.59(6)
S1 Ni1 S2 . 2_656 88.41(6)
S2 Ni1 S2 . 2_656 180.0
S4 Ni2 S4 . 2_677 180.0
S4 Ni2 S3 . 2_677 88.21(6)
S4 Ni2 S3 2_677 2_677 91.79(6)
S4 Ni2 S3 . . 91.79(6)
S4 Ni2 S3 2_677 . 88.21(6)
S3 Ni2 S3 2_677 . 180.0000(10)
C1 S1 Ni1 . . 104.7(2)
C6 S2 Ni1 . . 105.1(2)
C7 S3 Ni2 . . 105.5(2)
C12 S4 Ni2 . . 104.1(2)
C2 C1 C6 . . 119.1(6)
C2 C1 S1 . . 121.3(5)
C6 C1 S1 . . 119.6(5)
C3 C2 C1 . . 120.4(7)
C3 C2 H2 . . 119.8
C1 C2 H2 . . 119.8
C2 C3 C4 . . 120.2(7)
C2 C3 H3 . . 119.9
C4 C3 H3 . . 119.9
C5 C4 C3 . . 120.3(7)
C5 C4 H4 . . 119.8
C3 C4 H4 . . 119.8
C4 C5 C6 . . 120.4(7)
C4 C5 H5 . . 119.8
C6 C5 H5 . . 119.8
C1 C6 C5 . . 119.5(6)
C1 C6 S2 . . 118.5(5)
C5 C6 S2 . . 122.0(5)
C12 C7 C8 . . 119.4(6)
C12 C7 S3 . . 118.1(5)
C8 C7 S3 . . 122.5(6)
C9 C8 C7 . . 121.8(8)
C9 C8 H8 . . 119.1
C7 C8 H8 . . 119.1
C8 C9 C10 . . 120.0(8)
C8 C9 H9 . . 120.0
C10 C9 H9 . . 120.0
C9 C10 C11 . . 121.4(8)
C9 C10 H10 . . 119.3
C11 C10 H10 . . 119.3
C10 C11 C12 . . 116.9(8)
C10 C11 H11 . . 121.5
C12 C11 H11 . . 121.5
C7 C12 C11 . . 120.4(7)
C7 C12 S4 . . 120.4(5)
C11 C12 S4 . . 119.2(6)
C14 C13 C18 . . 119.2(7)
C14 C13 I1 . . 118.9(5)
C18 C13 I1 . . 121.9(5)
C13 C14 C15 . . 121.2(6)
C13 C14 H14 . . 119.4
C15 C14 H14 . . 119.4
C14 C15 C16 . . 119.5(6)
C14 C15 H15 . . 120.2
C16 C15 H15 . . 120.2
C17 C16 C15 . . 120.3(7)
C17 C16 C19 . . 119.2(6)
C15 C16 C19 . . 120.5(6)
C16 C17 C18 . . 119.2(7)
C16 C17 H17 . . 120.4
C18 C17 H17 . . 120.4
C17 C18 C13 . . 120.6(7)
C17 C18 H18 . . 119.7
C13 C18 H18 . . 119.7
C16 C19 N1 . . 113.7(5)
C16 C19 H19A . . 108.8
N1 C19 H19A . . 108.8
C16 C19 H19B . . 108.8
N1 C19 H19B . . 108.8
H19A C19 H19B . . 107.7
N1 C20 C21 . . 120.9(6)
N1 C20 H20 . . 119.5
C21 C20 H20 . . 119.5
C20 C21 C22 . . 120.1(7)
C20 C21 H21 . . 120.0
C22 C21 H21 . . 120.0
C21 C22 C23 . . 120.0(7)
C21 C22 H22 . . 120.0
C23 C22 H22 . . 120.0
C24 C23 C22 . . 117.5(5)
C24 C23 C25 . . 121.1(6)
C22 C23 C25 . . 121.4(6)
N1 C24 C23 . . 120.5(6)
N1 C24 H24 . . 119.7
C23 C24 H24 . . 119.7
C23 C25 H25A . . 109.5
C23 C25 H25B . . 109.5
H25A C25 H25B . . 109.5
C23 C25 H25C . . 109.5
H25A C25 H25C . . 109.5
H25B C25 H25C . . 109.5
C20 N1 C24 . . 121.0(6)
C20 N1 C19 . . 120.9(5)
C24 N1 C19 . . 118.1(6)

loop_
_geom_bond_atom_site_label_1
_geom_bond_atom_site_label_2
_geom_bond_site_symmetry_2
_geom_bond_distance
Ni1 S1 2_656 2.1470(16)
Ni1 S1 . 2.1470(16)
Ni1 S2 . 2.1562(16)
Ni1 S2 2_656 2.1562(16)
Ni2 S4 . 2.1447(15)
Ni2 S4 2_677 2.1447(15)
Ni2 S3 2_677 2.1504(17)
Ni2 S3 . 2.1504(17)
S1 C1 . 1.747(6)
S2 C6 . 1.745(6)
S3 C7 . 1.732(6)
S4 C12 . 1.749(7)
C1 C2 . 1.388(9)
C1 C6 . 1.390(8)
C2 C3 . 1.364(11)
C2 H2 . 0.9300
C3 C4 . 1.388(10)
C3 H3 . 0.9300
C4 C5 . 1.345(11)
C4 H4 . 0.9300
C5 C6 . 1.399(9)
C5 H5 . 0.9300
C7 C12 . 1.381(9)
C7 C8 . 1.385(9)
C8 C9 . 1.344(12)
C8 H8 . 0.9300
C9 C10 . 1.369(14)
C9 H9 . 0.9300
C10 C11 . 1.414(13)
C10 H10 . 0.9300
C11 C12 . 1.419(9)
C11 H11 . 0.9300
C13 C14 . 1.367(9)
C13 C18 . 1.391(11)
C13 I1 . 2.101(7)
C14 C15 . 1.372(9)
C14 H14 . 0.9300
C15 C16 . 1.393(8)
C15 H15 . 0.9300
C16 C17 . 1.376(10)
C16 C19 . 1.492(9)
C17 C18 . 1.387(12)
C17 H17 . 0.9300
C18 H18 . 0.9300
C19 N1 . 1.498(8)
C19 H19A . 0.9700
C19 H19B . 0.9700
C20 N1 . 1.328(9)
C20 C21 . 1.331(11)
C20 H20 . 0.9300
C21 C22 . 1.371(10)
C21 H21 . 0.9300
C22 C23 . 1.388(9)
C22 H22 . 0.9300
C23 C24 . 1.374(8)
C23 C25 . 1.497(8)
C24 N1 . 1.352(7)
C24 H24 . 0.9300
C25 H25A . 0.9600
C25 H25B . 0.9600
C25 H25C . 0.9600

loop_
_geom_hbond_atom_site_label_D
_geom_hbond_atom_site_label_H
_geom_hbond_atom_site_label_A
_geom_hbond_site_symmetry_A
_geom_hbond_distance_DH
_geom_hbond_distance_HA
_geom_hbond_distance_DA
_geom_hbond_angle_DHA
C19 H19B S2 1_465 0.97 2.81 3.613(7) 141
C20 H20 S4 2_577 0.93 2.86 3.580(8) 135

loop_
_geom_torsion_atom_site_label_1
_geom_torsion_atom_site_label_2
_geom_torsion_atom_site_label_3
_geom_torsion_atom_site_label_4
_geom_torsion_site_symmetry_1
_geom_torsion
S2 Ni1 S1 C1 . 6.0(2)
S2 Ni1 S1 C1 2_656 -174.0(2)
S1 Ni1 S2 C6 2_656 173.59(19)
S1 Ni1 S2 C6 . -6.41(19)
S4 Ni2 S3 C7 . -1.8(2)
S4 Ni2 S3 C7 2_677 178.2(2)
S3 Ni2 S4 C12 2_677 -178.97(19)
S3 Ni2 S4 C12 . 1.03(19)
Ni1 S1 C1 C2 . 175.1(5)
Ni1 S1 C1 C6 . -4.3(5)
C6 C1 C2 C3 . 0.1(10)
S1 C1 C2 C3 . -179.3(6)
C1 C2 C3 C4 . -0.7(12)
C2 C3 C4 C5 . 1.2(12)
C3 C4 C5 C6 . -1.2(11)
C2 C1 C6 C5 . -0.1(8)
S1 C1 C6 C5 . 179.3(4)
C2 C1 C6 S2 . 179.7(5)
S1 C1 C6 S2 . -0.9(6)
C4 C5 C6 C1 . 0.6(9)
C4 C5 C6 S2 . -179.1(5)
Ni1 S2 C6 C1 . 5.6(5)
Ni1 S2 C6 C5 . -174.6(4)
Ni2 S3 C7 C12 . 2.5(5)
Ni2 S3 C7 C8 . -178.9(5)
C12 C7 C8 C9 . 0.6(10)
S3 C7 C8 C9 . -178.0(6)
C7 C8 C9 C10 . 1.2(12)
C8 C9 C10 C11 . -1.6(13)
C9 C10 C11 C12 . 0.3(11)
C8 C7 C12 C11 . -2.0(9)
S3 C7 C12 C11 . 176.6(5)
C8 C7 C12 S4 . 179.5(5)
S3 C7 C12 S4 . -1.8(7)
C10 C11 C12 C7 . 1.6(9)
C10 C11 C12 S4 . -179.9(5)
Ni2 S4 C12 C7 . 0.2(5)
Ni2 S4 C12 C11 . -178.3(4)
C18 C13 C14 C15 . 2.4(9)
I1 C13 C14 C15 . -179.3(4)
C13 C14 C15 C16 . -0.9(8)
C14 C15 C16 C17 . -1.0(8)
C14 C15 C16 C19 . 176.8(5)
C15 C16 C17 C18 . 1.3(10)
C19 C16 C17 C18 . -176.5(6)
C16 C17 C18 C13 . 0.2(11)
C14 C13 C18 C17 . -2.0(10)
I1 C13 C18 C17 . 179.7(5)
C17 C16 C19 N1 . -138.2(6)
C15 C16 C19 N1 . 44.0(8)
N1 C20 C21 C22 . 1.1(13)
C20 C21 C22 C23 . -2.4(12)
C21 C22 C23 C24 . 1.7(10)
C21 C22 C23 C25 . -177.1(7)
C22 C23 C24 N1 . 0.3(8)
C25 C23 C24 N1 . 179.1(5)
C21 C20 N1 C24 . 1.0(11)
C21 C20 N1 C19 . 178.4(7)
C23 C24 N1 C20 . -1.7(8)
C23 C24 N1 C19 . -179.2(5)
C16 C19 N1 C20 . -115.7(7)
C16 C19 N1 C24 . 61.8(7)
